data_4305426
loop_
_publ_author_name
'Junhua Jia'
'Alexander J. Blake'
'Neil R. Champness'
'Peter Hubberstey'
'Claire Wilson'
'Martin Schr\"oder'

_publ_section_title
;
Multi-Dimensional Transition-Metal Coordination Polymers of
4,4'-Bipyridine-N,N'-dioxide: 1D Chains and 2D Sheets
;
_journal_name_full 'Inorganic Chemistry'
_journal_page_first 8652
_journal_page_last 8664
_journal_paper_doi 10.1021/ic800422g
_journal_volume 47
_journal_year 2008
_chemical_formula_moiety 'C30 H24 Cu N6 O6, 2(B F 4)'
_chemical_formula_sum 'C30 H24 B2 Cu F8 N6 O6'
_chemical_formula_weight 801.71
_chemical_name_systematic
; 
 ? 
;
_space_group_IT_number 14
_symmetry_cell_setting monoclinic
_symmetry_space_group_name_Hall '-P 2ybc'
_symmetry_space_group_name_H-M 'P 1 21/c 1'
_atom_sites_solution_hydrogens geom
_atom_sites_solution_primary direct
_atom_sites_solution_secondary difmap
_audit_creation_method 'enCIFer editing of SHELXL97 CIF output'
_cell_angle_alpha 90.00
_cell_angle_beta 100.566(2)
_cell_angle_gamma 90.00
_cell_formula_units_Z 2
_cell_length_a 8.3593(8)
_cell_length_b 12.3297(11)
_cell_length_c 15.0316(14)
_cell_measurement_reflns_used 7392
_cell_measurement_temperature 150(2)
_cell_measurement_theta_max 27.5
_cell_measurement_theta_min 2.5
_cell_volume 1523.0(2)
_computing_cell_refinement 'Bruker SAINT version 6.36A (Bruker, 2000)'
_computing_data_collection 'Bruker SMART version 5.625 (Bruker, 2001)'
_computing_data_reduction 'Bruker SAINT; SHELXTL (Sheldrick, 2008)'
_computing_publication_material 'enCIFer(Allen et al.,2004);PLATON(Spek,2003)'
_computing_structure_refinement 'SHELXL97 (Sheldrick, 2008)'
_computing_structure_solution 'SHELXS97 (Sheldrick, 2008)'
_diffrn_ambient_temperature 150(2)
_diffrn_measured_fraction_theta_full 0.999
_diffrn_measured_fraction_theta_max 0.994
_diffrn_measurement_device_type 'Bruker SMART APEX CCD area detector'
_diffrn_measurement_method \w
_diffrn_radiation_monochromator graphite
_diffrn_radiation_source 'normal-focus sealed tube'
_diffrn_radiation_type MoK\a
_diffrn_radiation_wavelength 0.71073
_diffrn_reflns_av_R_equivalents 0.017
_diffrn_reflns_av_sigmaI/netI 0.016
_diffrn_reflns_limit_h_max 10
_diffrn_reflns_limit_h_min -10
_diffrn_reflns_limit_k_max 16
_diffrn_reflns_limit_k_min -15
_diffrn_reflns_limit_l_max 19
_diffrn_reflns_limit_l_min -19
_diffrn_reflns_number 13825
_diffrn_reflns_theta_full 27.50
_diffrn_reflns_theta_max 27.58
_diffrn_reflns_theta_min 2.15
_diffrn_standards_decay_% 0
_diffrn_standards_number 0
_exptl_absorpt_coefficient_mu 0.824
_exptl_absorpt_correction_T_max 1.000
_exptl_absorpt_correction_T_min 0.884
_exptl_absorpt_correction_type multi-scan
_exptl_absorpt_process_details 'Bruker SADABS v2.03'
_exptl_crystal_colour orange
_exptl_crystal_density_diffrn 1.748
_exptl_crystal_density_method 'not measured'
_exptl_crystal_description column
_exptl_crystal_F_000 810
_exptl_crystal_size_max 0.85
_exptl_crystal_size_mid 0.29
_exptl_crystal_size_min 0.19
_refine_diff_density_max 0.46
_refine_diff_density_min -0.18
_refine_diff_density_rms 0.07
_refine_ls_extinction_method none
_refine_ls_goodness_of_fit_ref 1.06
_refine_ls_hydrogen_treatment constr
_refine_ls_matrix_type full
_refine_ls_number_parameters 241
_refine_ls_number_reflns 3495
_refine_ls_number_restraints 0
_refine_ls_restrained_S_all 1.06
_refine_ls_R_factor_all 0.0329
_refine_ls_R_factor_gt 0.0298
_refine_ls_shift/su_max 0.000
_refine_ls_shift/su_mean 0.000
_refine_ls_structure_factor_coef Fsqd
_refine_ls_weighting_details 'calc w=1/[\s^2^(Fo^2^)+(0.045P)^2^+0.833P] where P=(Fo^2^+2Fc^2^)/3'
_refine_ls_weighting_scheme calc
_refine_ls_wR_factor_gt 0.0781
_refine_ls_wR_factor_ref 0.0806
_reflns_number_gt 3213
_reflns_number_total 3663
_reflns_threshold_expression >2\s(I)
_cod_data_source_file ic800422g-file001_04.cif
_cod_data_source_block compound_4_CUNDBF
_cod_depositor_comments
;
The following automatic conversions were performed:
'_symmetry_cell_setting' value 'Monoclinic' changed to 'monoclinic'
according to '/home/saulius/struct/CIF-dictionaries/cif_core.dic'
dictionary named 'cif_core.dic' version 2.4.1 from 2010-06-29.

Automatic conversion script
Id: cif_fix_enum 1527 2010-12-29 10:47:43Z saulius 
;
_cod_original_cell_volume 1523.0(4)
_cod_original_sg_symbol_H-M 'P 21/c'
_cod_database_code 4305426

loop_
_symmetry_equiv_pos_as_xyz
'x, y, z'
'-x, y+1/2, -z+1/2'
'-x, -y, -z'
'x, -y-1/2, z-1/2'

loop_
_atom_site_label
_atom_site_type_symbol
_atom_site_fract_x
_atom_site_fract_y
_atom_site_fract_z
_atom_site_U_iso_or_equiv
_atom_site_adp_type
_atom_site_occupancy
_atom_site_symmetry_multiplicity
_atom_site_calc_flag
_atom_site_refinement_flags
_atom_site_disorder_assembly
_atom_site_disorder_group
Cu1 Cu 0.0000 0.5000 0.0000 0.01603(9) Uani 1 2 d S . .
O1 O 0.23314(12) 0.53925(9) 0.02231(8) 0.0213(2) Uani 1 1 d . . .
O2 O 1.06650(14) 0.09940(10) 0.37380(8) 0.0274(3) Uani 1 1 d . . .
O3 O 0.04168(13) 0.37844(8) 0.08662(7) 0.0196(2) Uani 1 1 d . . .
N1 N 0.35632(15) 0.47568(10) 0.06075(8) 0.0177(2) Uani 1 1 d . . .
N2 N 0.96433(15) 0.15630(11) 0.31464(9) 0.0209(3) Uani 1 1 d . . .
N3 N 0.02382(15) 0.27419(10) 0.06386(8) 0.0170(2) Uani 1 1 d . . .
C1 C 0.36947(17) 0.37268(12) 0.03261(10) 0.0187(3) Uani 1 1 d . . .
H5B H 0.2916 0.3445 -0.0159 0.022 Uiso 1 1 calc R . .
C2 C 0.49641(18) 0.30844(12) 0.07448(10) 0.0194(3) Uani 1 1 d . . .
H2A H 0.5041 0.2355 0.0554 0.023 Uiso 1 1 calc R . .
C3 C 0.61371(17) 0.34964(12) 0.14467(10) 0.0180(3) Uani 1 1 d . . .
C4 C 0.60125(18) 0.45912(13) 0.16631(10) 0.0201(3) Uani 1 1 d . . .
H4A H 0.6832 0.4915 0.2105 0.024 Uiso 1 1 calc R . .
C5 C 0.47189(18) 0.52053(12) 0.12451(10) 0.0198(3) Uani 1 1 d . . .
H5A H 0.4639 0.5946 0.1405 0.024 Uiso 1 1 calc R . .
C6 C 0.99484(18) 0.26272(13) 0.30237(10) 0.0217(3) Uani 1 1 d . . .
H6A H 1.0928 0.2942 0.3337 0.026 Uiso 1 1 calc R . .
C7 C 0.88538(18) 0.32560(12) 0.24497(10) 0.0199(3) Uani 1 1 d . . .
H7A H 0.9083 0.4001 0.2373 0.024 Uiso 1 1 calc R . .
C8 C 0.74058(17) 0.28083(12) 0.19778(10) 0.0184(3) Uani 1 1 d . . .
C9 C 0.71777(19) 0.16931(12) 0.20796(10) 0.0214(3) Uani 1 1 d . . .
H9A H 0.6241 0.1350 0.1742 0.026 Uiso 1 1 calc R . .
C10 C 0.82949(19) 0.10868(13) 0.26628(11) 0.0228(3) Uani 1 1 d . . .
H10A H 0.8121 0.0332 0.2727 0.027 Uiso 1 1 calc R . .
C11 C -0.10624(18) 0.23856(12) 0.00407(10) 0.0202(3) Uani 1 1 d . . .
H11A H -0.1895 0.2879 -0.0212 0.024 Uiso 1 1 calc R . .
C12 C -0.11842(18) 0.13079(12) -0.02023(10) 0.0202(3) Uani 1 1 d . . .
H12A H -0.2109 0.1063 -0.0618 0.024 Uiso 1 1 calc R . .
C13 C 0.00320(17) 0.05699(12) 0.01531(10) 0.0178(3) Uani 1 1 d . . .
C14 C 0.13089(18) 0.09619(12) 0.08085(10) 0.0209(3) Uani 1 1 d . . .
H14A H 0.2135 0.0479 0.1089 0.025 Uiso 1 1 calc R . .
C15 C 0.13816(18) 0.20390(12) 0.10510(10) 0.0202(3) Uani 1 1 d . . .
H15A H 0.2238 0.2290 0.1510 0.024 Uiso 1 1 calc R . .
B1 B 0.5679(2) 0.86652(15) 0.14408(12) 0.0237(4) Uani 1 1 d . . .
F1 F 0.45776(14) 0.78074(9) 0.12860(9) 0.0405(3) Uani 1 1 d . . .
F2 F 0.66454(13) 0.85726(10) 0.22947(7) 0.0388(3) Uani 1 1 d . . .
F3 F 0.66606(13) 0.86480(10) 0.07924(7) 0.0393(3) Uani 1 1 d . . .
F4 F 0.47936(12) 0.96301(9) 0.13929(7) 0.0331(2) Uani 1 1 d . . .

loop_
_atom_site_aniso_label
_atom_site_aniso_U_11
_atom_site_aniso_U_22
_atom_site_aniso_U_33
_atom_site_aniso_U_23
_atom_site_aniso_U_13
_atom_site_aniso_U_12
Cu1 0.01471(13) 0.01208(13) 0.01968(14) 0.00152(9) -0.00112(9) -0.00040(8)
O1 0.0156(5) 0.0162(5) 0.0299(6) 0.0047(4) -0.0016(4) 0.0012(4)
O2 0.0208(5) 0.0281(6) 0.0306(6) 0.0107(5) -0.0025(4) 0.0032(4)
O3 0.0255(5) 0.0110(5) 0.0207(5) -0.0005(4) 0.0000(4) -0.0011(4)
N1 0.0155(6) 0.0165(6) 0.0204(6) 0.0029(5) 0.0020(5) 0.0005(4)
N2 0.0172(6) 0.0227(6) 0.0221(6) 0.0045(5) 0.0016(5) 0.0020(5)
N3 0.0200(6) 0.0122(6) 0.0186(6) -0.0002(4) 0.0031(5) -0.0006(4)
C1 0.0178(7) 0.0179(7) 0.0194(6) -0.0011(5) 0.0008(5) -0.0011(5)
C2 0.0194(7) 0.0173(7) 0.0213(7) -0.0008(5) 0.0029(5) 0.0009(5)
C3 0.0162(6) 0.0201(7) 0.0177(6) 0.0015(5) 0.0031(5) 0.0003(5)
C4 0.0197(7) 0.0198(7) 0.0198(7) -0.0007(6) 0.0007(5) -0.0017(6)
C5 0.0192(7) 0.0172(7) 0.0225(7) -0.0017(5) 0.0028(6) -0.0019(5)
C6 0.0171(7) 0.0241(8) 0.0234(7) 0.0005(6) 0.0025(5) -0.0023(6)
C7 0.0188(7) 0.0194(7) 0.0214(7) 0.0008(5) 0.0038(5) -0.0011(5)
C8 0.0173(7) 0.0204(7) 0.0177(6) 0.0004(5) 0.0035(5) 0.0012(5)
C9 0.0192(7) 0.0199(7) 0.0237(7) -0.0006(6) 0.0003(5) -0.0015(6)
C10 0.0212(7) 0.0192(7) 0.0274(8) 0.0013(6) 0.0030(6) -0.0008(6)
C11 0.0186(7) 0.0178(7) 0.0228(7) 0.0005(6) 0.0003(5) 0.0013(5)
C12 0.0182(7) 0.0172(7) 0.0236(7) -0.0012(5) -0.0007(5) 0.0005(5)
C13 0.0186(7) 0.0156(8) 0.0194(7) 0.0008(5) 0.0039(5) -0.0001(5)
C14 0.0205(7) 0.0168(7) 0.0236(7) 0.0015(6) -0.0003(6) 0.0023(5)
C15 0.0200(7) 0.0179(7) 0.0209(7) 0.0006(5) -0.0006(5) -0.0003(5)
B1 0.0210(8) 0.0248(9) 0.0241(8) -0.0027(7) 0.0012(6) 0.0022(7)
F1 0.0368(6) 0.0236(5) 0.0593(7) -0.0030(5) 0.0038(5) -0.0042(4)
F2 0.0324(6) 0.0548(7) 0.0261(5) -0.0021(5) -0.0026(4) 0.0150(5)
F3 0.0326(6) 0.0564(7) 0.0306(5) 0.0002(5) 0.0099(4) 0.0049(5)
F4 0.0300(5) 0.0248(5) 0.0412(6) -0.0037(4) -0.0019(4) 0.0053(4)

loop_
_atom_type_symbol
_atom_type_description
_atom_type_scat_dispersion_real
_atom_type_scat_dispersion_imag
_atom_type_scat_source
C C 0.0033 0.0016 'International Tables Vol C Tables 4.2.6.8 and 6.1.1.4'
H H 0.0000 0.0000 'International Tables Vol C Tables 4.2.6.8 and 6.1.1.4'
B B 0.0013 0.0007 'International Tables Vol C Tables 4.2.6.8 and 6.1.1.4'
N N 0.0061 0.0033 'International Tables Vol C Tables 4.2.6.8 and 6.1.1.4'
O O 0.0106 0.0060 'International Tables Vol C Tables 4.2.6.8 and 6.1.1.4'
F F 0.0171 0.0103 'International Tables Vol C Tables 4.2.6.8 and 6.1.1.4'
Cu Cu 0.3201 1.2651 'International Tables Vol C Tables 4.2.6.8 and 6.1.1.4'

loop_
_geom_angle_atom_site_label_1
_geom_angle_atom_site_label_2
_geom_angle_atom_site_label_3
_geom_angle
_geom_angle_site_symmetry_1
_geom_angle_site_symmetry_3
_geom_angle_publ_flag
O3 Cu1 O1 91.42(4) . . ?
O3 Cu1 O2 84.56(4) . 2_655 ?
O1 Cu1 O2 96.01(4) . 2_655 ?
O3 Cu1 O2 95.44(4) . 4_465 ?
N1 O1 Cu1 125.92(9) . . ?
N2 O2 Cu1 126.05(9) . 2_645 ?
N3 O3 Cu1 124.44(8) . . ?
O1 N1 C5 117.45(12) . . ?
O1 N1 C1 121.10(12) . . ?
C5 N1 C1 121.32(13) . . ?
O2 N2 C6 119.51(13) . . ?
O2 N2 C10 120.21(13) . . ?
C6 N2 C10 120.28(13) . . ?
O3 N3 C11 121.58(12) . . ?
O3 N3 C15 117.65(12) . . ?
C11 N3 C15 120.74(12) . . ?
N1 C1 C2 119.82(13) . . ?
C1 C2 C3 120.67(14) . . ?
C4 C3 C2 117.07(13) . . ?
C4 C3 C8 120.48(13) . . ?
C2 C3 C8 122.37(14) . . ?
C5 C4 C3 120.80(14) . . ?
N1 C5 C4 120.02(14) . . ?
N2 C6 C7 120.70(14) . . ?
C6 C7 C8 120.63(14) . . ?
C7 C8 C9 117.03(13) . . ?
C7 C8 C3 121.15(14) . . ?
C9 C8 C3 121.71(13) . . ?
C10 C9 C8 120.81(14) . . ?
N2 C10 C9 120.34(14) . . ?
N3 C11 C12 120.12(13) . . ?
C11 C12 C13 120.96(14) . . ?
C12 C13 C14 116.90(13) . . ?
C12 C13 C13 121.26(16) . 3 ?
C14 C13 C13 121.84(16) . 3 ?
C15 C14 C13 120.72(14) . . ?
N3 C15 C14 120.25(13) . . ?
F3 B1 F2 109.27(14) . . ?
F3 B1 F1 109.24(14) . . ?
F2 B1 F1 110.24(15) . . ?
F3 B1 F4 110.72(15) . . ?
F2 B1 F4 109.30(14) . . ?
F1 B1 F4 108.06(13) . . ?

loop_
_geom_bond_atom_site_label_1
_geom_bond_atom_site_label_2
_geom_bond_distance
_geom_bond_site_symmetry_2
_geom_bond_publ_flag
Cu1 O1 1.9761(10) . ?
Cu1 O2 2.4075(12) 2_655 ?
Cu1 O3 1.9740(10) . ?
O1 N1 1.3380(16) . ?
O2 N2 1.3168(16) . ?
O3 N3 1.3314(15) . ?
N1 C5 1.3484(19) . ?
N1 C1 1.3493(19) . ?
N2 C6 1.356(2) . ?
N2 C10 1.358(2) . ?
N3 C11 1.3507(19) . ?
N3 C15 1.3534(19) . ?
C1 C2 1.380(2) . ?
C2 C3 1.398(2) . ?
C3 C4 1.397(2) . ?
C3 C8 1.474(2) . ?
C4 C5 1.374(2) . ?
C6 C7 1.376(2) . ?
C7 C8 1.399(2) . ?
C8 C9 1.400(2) . ?
C9 C10 1.378(2) . ?
C11 C12 1.377(2) . ?
C12 C13 1.396(2) . ?
C13 C14 1.399(2) . ?
C13 C13 1.477(3) 3 ?
C14 C15 1.376(2) . ?
B1 F1 1.394(2) . ?
B1 F2 1.390(2) . ?
B1 F3 1.384(2) . ?
B1 F4 1.396(2) . ?
